data_2219693
loop_
_publ_author_name
'Abid, Obaid-Ur-Rehman'
'Qadeer, Ghulam'
'Rama, Nasim Hasan'
'Ruzicka, Ales'
'Padelkova, Zdenka'

_publ_section_title
;
 3-(3-Chlorobenzyl)-1<i>H</i>-isochromen-1-one
;
_journal_coeditor_code RZ2245
_journal_issue 10
_journal_name_full 'Acta Crystallographica Section E'
_journal_page_first o2018
_journal_paper_doi 10.1107/S1600536808030274
_journal_volume 64
_journal_year 2008
_chemical_formula_iupac 'C16 H11 Cl O2'
_chemical_formula_moiety 'C16 H11 Cl O2'
_chemical_formula_sum 'C16 H11 Cl O2'
_chemical_formula_weight 270.70
_chemical_melting_point 350(1)
_chemical_name_common 3-(3-Chlorobenzyl)isocoumarin
_chemical_name_systematic
;
3-(3-Chlorobenzyl)-1<i>H</i>-isochromen-1-one
;
_space_group_IT_number 2
_symmetry_cell_setting triclinic
_symmetry_space_group_name_Hall '-P 1'
_symmetry_space_group_name_H-M 'P -1'
_atom_sites_solution_hydrogens geom
_atom_sites_solution_primary direct
_atom_sites_solution_secondary difmap
_cell_angle_alpha 91.696(8)
_cell_angle_beta 98.478(8)
_cell_angle_gamma 102.624(6)
_cell_formula_units_Z 6
_cell_length_a 8.1411(8)
_cell_length_b 15.0269(14)
_cell_length_c 16.4080(16)
_cell_measurement_reflns_used 33934
_cell_measurement_temperature 150.0(10)
_cell_measurement_theta_max 27.5
_cell_measurement_theta_min 1
_cell_volume 1933.4(3)
_computing_cell_refinement 'COLLECT (Hooft, 1998) and DENZO (Otwinowski & Minor, 1997)'
_computing_data_collection 'COLLECT (Hooft, 1998) and DENZO (Otwinowski & Minor, 1997)'
_computing_data_reduction 'COLLECT (Hooft, 1998) and DENZO (Otwinowski & Minor, 1997)'
_computing_molecular_graphics 'PLATON (Spek, 2003)'
_computing_publication_material 'SHELXL97 (Sheldrick, 2008)'
_computing_structure_refinement 'SHELXL97 (Sheldrick, 2008)'
_computing_structure_solution 'SIR92 (Altomare <i>et al.</i>,  1994)'
_diffrn_ambient_temperature 150.0(10)
_diffrn_detector_area_resol_mean 9.091
_diffrn_measured_fraction_theta_full 0.986
_diffrn_measured_fraction_theta_max 0.986
_diffrn_measurement_device_type 'Bruker--Nonius KappaCCD area-detector'
_diffrn_measurement_method '\f and \w scans to fill the Ewald sphere'
_diffrn_radiation_monochromator graphite
_diffrn_radiation_source 'fine-focus sealed tube'
_diffrn_radiation_type MoK\a
_diffrn_radiation_wavelength 0.71073
_diffrn_reflns_av_R_equivalents 0.0964
_diffrn_reflns_av_sigmaI/netI 0.0645
_diffrn_reflns_limit_h_max 10
_diffrn_reflns_limit_h_min -10
_diffrn_reflns_limit_k_max 19
_diffrn_reflns_limit_k_min -19
_diffrn_reflns_limit_l_max 21
_diffrn_reflns_limit_l_min -21
_diffrn_reflns_number 33806
_diffrn_reflns_theta_full 27.50
_diffrn_reflns_theta_max 27.50
_diffrn_reflns_theta_min 1.81
_exptl_absorpt_coefficient_mu 0.290
_exptl_absorpt_correction_T_max 0.978
_exptl_absorpt_correction_T_min 0.930
_exptl_absorpt_correction_type integration
_exptl_absorpt_process_details '(Gaussian; Coppens <i>et al.</i>, 1970)'
_exptl_crystal_colour colourless
_exptl_crystal_density_diffrn 1.395
_exptl_crystal_density_method 'not measured'
_exptl_crystal_description block
_exptl_crystal_F_000 840
_exptl_crystal_size_max 0.364
_exptl_crystal_size_mid 0.283
_exptl_crystal_size_min 0.134
_refine_diff_density_max 0.506
_refine_diff_density_min -0.380
_refine_ls_extinction_method none
_refine_ls_goodness_of_fit_ref 1.150
_refine_ls_hydrogen_treatment constr
_refine_ls_matrix_type full
_refine_ls_number_parameters 514
_refine_ls_number_reflns 8770
_refine_ls_number_restraints 0
_refine_ls_restrained_S_all 1.150
_refine_ls_R_factor_all 0.1488
_refine_ls_R_factor_gt 0.0927
_refine_ls_shift/su_max 0.000
_refine_ls_shift/su_mean 0.000
_refine_ls_structure_factor_coef Fsqd
_refine_ls_weighting_details 'calc w=1/[\s^2^(Fo^2^)+(0.0832P)^2^+3.9759P] where P=(Fo^2^+2Fc^2^)/3'
_refine_ls_weighting_scheme calc
_refine_ls_wR_factor_gt 0.2365
_refine_ls_wR_factor_ref 0.2803
_reflns_number_gt 5387
_reflns_number_total 8770
_reflns_threshold_expression I>2\s(I)
_cod_data_source_file rz2245.cif
_cod_data_source_block I
_cod_depositor_comments
;
The following automatic conversions were performed:
'_symmetry_cell_setting' value 'Triclinic' changed to 'triclinic'
according to '/home/saulius/struct/CIF-dictionaries/cif_core.dic'
dictionary named 'cif_core.dic' version 2.4.1 from 2010-06-29.

Automatic conversion script
Id: cif_fix_enum 1527 2010-12-29 10:47:43Z saulius 

The following automatic conversions were performed:

'_symmetry_cell_setting' value 'Triclinic' changed to 'triclinic'
according to /home/saulius/struct/CIF-dictionaries/cif_core.dic
dictionary named 'cif_core.dic' version 2.4.1 from 2010-06-29.

Automatic conversion script
Id: cif_fix_values 1715 2011-07-08 13:25:40Z adriana 
;
_cod_database_code 2219693
_cod_database_fobs_code 2219693

loop_
_symmetry_equiv_pos_as_xyz
'x, y, z'
'-x, -y, -z'

loop_
_atom_site_type_symbol
_atom_site_label
_atom_site_fract_x
_atom_site_fract_y
_atom_site_fract_z
_atom_site_U_iso_or_equiv
_atom_site_adp_type
_atom_site_calc_flag
_atom_site_refinement_flags
_atom_site_occupancy
Cl Cl11 -0.0861(2) 0.69111(11) 0.78787(9) 0.0721(4) Uani d . 1
Cl Cl31 -0.1878(2) 0.34414(12) 0.45567(9) 0.0764(5) Uani d . 1
Cl Cl21 -0.2374(3) 0.96729(13) -0.13645(9) 0.0865(6) Uani d . 1
O O12 -0.3053(4) 0.8902(2) 0.4163(2) 0.0466(8) Uani d . 1
C C34 -0.0819(5) 0.5570(3) 0.1009(2) 0.0369(9) Uani d . 1
O O32 -0.4217(4) 0.5627(2) 0.09538(19) 0.0452(7) Uani d . 1
O O22 -0.3792(4) 0.7443(2) 0.2320(2) 0.0506(8) Uani d . 1
C C14 0.0400(6) 0.8964(3) 0.4355(2) 0.0383(9) Uani d . 1
C C23 -0.1317(6) 0.8252(3) 0.1859(3) 0.0401(10) Uani d . 1
H H23 -0.0798 0.8699 0.1540 0.048 Uiso d R 1
C C19 -0.0270(6) 0.9565(3) 0.3839(3) 0.0386(9) Uani d . 1
C C11 -0.2077(6) 0.9547(3) 0.3750(3) 0.0438(10) Uani d . 1
O O31 -0.4003(4) 0.6731(2) 0.0103(2) 0.0534(8) Uani d . 1
O O11 -0.2803(5) 1.0049(3) 0.3363(2) 0.0646(10) Uani d . 1
C C31 -0.3272(6) 0.6231(3) 0.0492(3) 0.0394(9) Uani d . 1
C C29 -0.1117(6) 0.7056(3) 0.2811(2) 0.0413(10) Uani d . 1
C C35 0.0900(6) 0.5559(3) 0.1035(3) 0.0456(11) Uani d . 1
H H35 0.1377 0.5156 0.1362 0.055 Uiso d R 1
C C24 -0.0311(6) 0.7732(3) 0.2336(3) 0.0391(9) Uani d . 1
O O21 -0.3788(5) 0.6358(3) 0.3182(2) 0.0649(10) Uani d . 1
C C110 -0.3759(6) 0.7710(3) 0.5034(3) 0.0513(12) Uani d . 1
H H110A -0.4632 0.7392 0.4590 0.062 Uiso d R 1
H H110B -0.4276 0.8088 0.5360 0.062 Uiso d R 1
C C32 -0.3542(5) 0.5006(3) 0.1420(2) 0.0370(9) Uani d . 1
C C311 -0.4318(5) 0.3711(3) 0.2324(3) 0.0416(10) Uani d . 1
C C13 -0.0723(6) 0.8334(3) 0.4773(3) 0.0414(10) Uani d . 1
H H13 -0.0287 0.7937 0.5124 0.050 Uiso d R 1
C C22 -0.2965(6) 0.8114(3) 0.1858(3) 0.0417(10) Uani d . 1
C C21 -0.2929(6) 0.6906(3) 0.2800(3) 0.0471(11) Uani d . 1
C C113 -0.1807(6) 0.6609(3) 0.6859(3) 0.0458(11) Uani d . 1
C C112 -0.2401(6) 0.7239(3) 0.6380(3) 0.0476(11) Uani d . 1
H H112 -0.2317 0.7824 0.6608 0.057 Uiso d R 1
C C212 -0.3309(6) 0.9170(3) 0.0091(3) 0.0516(12) Uani d . 1
H H212 -0.3752 0.8590 -0.0166 0.062 Uiso d R 1
C C12 -0.2366(6) 0.8308(3) 0.4666(3) 0.0400(10) Uani d . 1
C C39 -0.1497(5) 0.6193(3) 0.0524(2) 0.0349(9) Uani d . 1
C C18 0.0777(7) 1.0171(3) 0.3405(3) 0.0488(11) Uani d . 1
H H18 0.0315 1.0559 0.3054 0.059 Uiso d R 1
C C310 -0.4898(6) 0.4452(3) 0.1844(3) 0.0458(11) Uani d . 1
H H310A -0.5882 0.4181 0.1435 0.055 Uiso d R 1
H H310B -0.5251 0.4859 0.2219 0.055 Uiso d R 1
C C33 -0.1936(6) 0.4969(3) 0.1461(3) 0.0402(10) Uani d . 1
H H33 -0.1513 0.4549 0.1787 0.048 Uiso d R 1
C C211 -0.3426(6) 0.9338(3) 0.0915(3) 0.0472(11) Uani d . 1
C C17 0.2471(7) 1.0200(3) 0.3494(3) 0.0548(13) Uani d . 1
H H17 0.3164 1.0606 0.3203 0.066 Uiso d R 1
C C38 -0.0470(6) 0.6788(3) 0.0070(3) 0.0443(10) Uani d . 1
H H38 -0.0921 0.7204 -0.0250 0.053 Uiso d R 1
C C312 -0.3485(6) 0.3892(3) 0.3126(3) 0.0443(10) Uani d . 1
H H312 -0.3297 0.4475 0.3380 0.053 Uiso d R 1
C C313 -0.2922(6) 0.3210(4) 0.3550(3) 0.0505(12) Uani d . 1
C C111 -0.3126(6) 0.7018(3) 0.5568(3) 0.0456(11) Uani d . 1
C C26 0.2337(7) 0.7326(4) 0.2817(3) 0.0620(14) Uani d . 1
H H26 0.3502 0.7408 0.2815 0.074 Uiso d R 1
C C15 0.2150(6) 0.9013(4) 0.4447(3) 0.0514(12) Uani d . 1
H H15 0.2634 0.8635 0.4800 0.062 Uiso d R 1
C C210 -0.4238(6) 0.8580(4) 0.1400(3) 0.0551(13) Uani d . 1
H H210A -0.4842 0.8822 0.1790 0.066 Uiso d R 1
H H210B -0.5065 0.8132 0.1025 0.066 Uiso d R 1
C C214 -0.1859(7) 1.0727(3) 0.0021(4) 0.0608(14) Uani d . 1
H H214 -0.1334 1.1192 -0.0279 0.073 Uiso d R 1
C C316 -0.4589(7) 0.2834(4) 0.1968(3) 0.0588(13) Uani d . 1
H H316 -0.5154 0.2699 0.1429 0.071 Uiso d R 1
C C36 0.1877(6) 0.6143(3) 0.0579(3) 0.0533(12) Uani d . 1
H H36 0.3019 0.6129 0.0597 0.064 Uiso d R 1
C C114 -0.1934(9) 0.5750(4) 0.6558(4) 0.0702(17) Uani d . 1
H H114 -0.1541 0.5325 0.6889 0.084 Uiso d R 1
C C25 0.1436(6) 0.7850(4) 0.2350(3) 0.0537(12) Uani d . 1
H H25 0.1998 0.8289 0.2038 0.064 Uiso d R 1
C C213 -0.2522(7) 0.9871(3) -0.0338(3) 0.0531(12) Uani d . 1
C C27 0.1542(8) 0.6675(4) 0.3290(3) 0.0605(14) Uani d . 1
H H27 0.2174 0.6330 0.3612 0.073 Uiso d R 1
C C37 0.1202(6) 0.6752(3) 0.0099(3) 0.0521(12) Uani d . 1
H H37 0.1887 0.7140 -0.0210 0.062 Uiso d R 1
C C315 -0.4023(8) 0.2162(3) 0.2408(4) 0.0642(15) Uani d . 1
H H315 -0.4212 0.1575 0.2162 0.077 Uiso d R 1
C C216 -0.2756(7) 1.0201(4) 0.1280(3) 0.0584(13) Uani d . 1
H H216 -0.2832 1.0321 0.1831 0.070 Uiso d R 1
C C314 -0.3189(7) 0.2345(3) 0.3200(4) 0.0571(13) Uani d . 1
H H314 -0.2811 0.1891 0.3497 0.068 Uiso d R 1
C C16 0.3164(7) 0.9627(4) 0.4017(3) 0.0583(13) Uani d . 1
H H16 0.4327 0.9652 0.4078 0.070 Uiso d R 1
C C28 -0.0167(7) 0.6535(3) 0.3290(3) 0.0540(13) Uani d . 1
H H28 -0.0702 0.6095 0.3610 0.065 Uiso d R 1
C C215 -0.1957(9) 1.0890(4) 0.0837(4) 0.0730(17) Uani d . 1
H H215 -0.1498 1.1469 0.1093 0.088 Uiso d R 1
C C115 -0.2687(11) 0.5514(4) 0.5746(4) 0.089(2) Uani d . 1
H H115 -0.2785 0.4924 0.5527 0.107 Uiso d R 1
C C116 -0.3259(9) 0.6148(4) 0.5254(3) 0.0667(16) Uani d . 1
H H116 -0.3745 0.5980 0.4707 0.080 Uiso d R 1

loop_
_atom_site_aniso_label
_atom_site_aniso_U_11
_atom_site_aniso_U_22
_atom_site_aniso_U_33
_atom_site_aniso_U_12
_atom_site_aniso_U_13
_atom_site_aniso_U_23
Cl11 0.0741(10) 0.0797(10) 0.0526(8) 0.0050(8) -0.0034(7) 0.0057(7)
Cl31 0.0903(11) 0.0920(11) 0.0506(8) 0.0367(9) -0.0020(7) 0.0105(7)
Cl21 0.1028(13) 0.0933(12) 0.0544(8) -0.0025(10) 0.0208(8) 0.0008(8)
O12 0.0378(17) 0.0530(19) 0.0531(18) 0.0140(14) 0.0116(14) 0.0182(15)
C34 0.032(2) 0.043(2) 0.036(2) 0.0082(17) 0.0075(17) 0.0017(17)
O32 0.0337(16) 0.0549(19) 0.0517(18) 0.0161(14) 0.0098(14) 0.0185(15)
O22 0.0402(18) 0.057(2) 0.057(2) 0.0092(15) 0.0171(15) 0.0186(16)
C14 0.041(2) 0.042(2) 0.035(2) 0.0130(18) 0.0101(18) 0.0014(18)
C23 0.041(2) 0.041(2) 0.041(2) 0.0087(18) 0.0126(19) 0.0096(18)
C19 0.043(2) 0.038(2) 0.037(2) 0.0101(18) 0.0108(18) 0.0015(17)
C11 0.049(3) 0.045(3) 0.041(2) 0.016(2) 0.009(2) 0.0130(19)
O31 0.0475(19) 0.057(2) 0.061(2) 0.0210(16) 0.0082(16) 0.0224(16)
O11 0.061(2) 0.073(2) 0.072(2) 0.029(2) 0.0198(19) 0.036(2)
C31 0.044(2) 0.039(2) 0.038(2) 0.0132(19) 0.0074(18) 0.0084(18)
C29 0.053(3) 0.039(2) 0.031(2) 0.0072(19) 0.0074(19) 0.0004(17)
C35 0.035(2) 0.047(3) 0.058(3) 0.0152(19) 0.009(2) 0.011(2)
C24 0.042(2) 0.036(2) 0.040(2) 0.0106(18) 0.0081(18) 0.0016(18)
O21 0.067(2) 0.063(2) 0.063(2) -0.0004(19) 0.0221(19) 0.0241(18)
C110 0.042(3) 0.057(3) 0.056(3) 0.008(2) 0.013(2) 0.019(2)
C32 0.036(2) 0.041(2) 0.033(2) 0.0084(18) 0.0047(17) 0.0063(17)
C311 0.032(2) 0.045(2) 0.047(2) 0.0045(18) 0.0101(18) 0.011(2)
C13 0.047(3) 0.042(2) 0.041(2) 0.018(2) 0.0117(19) 0.0103(19)
C22 0.048(3) 0.039(2) 0.038(2) 0.0057(19) 0.0154(19) 0.0094(18)
C21 0.056(3) 0.041(2) 0.043(2) 0.003(2) 0.012(2) 0.006(2)
C113 0.047(3) 0.048(3) 0.041(2) 0.004(2) 0.012(2) 0.011(2)
C112 0.049(3) 0.037(2) 0.055(3) 0.002(2) 0.011(2) 0.004(2)
C212 0.045(3) 0.047(3) 0.058(3) 0.003(2) 0.002(2) 0.005(2)
C12 0.040(2) 0.039(2) 0.043(2) 0.0098(18) 0.0086(18) 0.0100(18)
C39 0.033(2) 0.036(2) 0.034(2) 0.0064(16) 0.0062(16) 0.0011(16)
C18 0.055(3) 0.042(2) 0.050(3) 0.007(2) 0.015(2) 0.008(2)
C310 0.038(2) 0.053(3) 0.048(3) 0.010(2) 0.011(2) 0.012(2)
C33 0.044(2) 0.040(2) 0.040(2) 0.0149(19) 0.0073(19) 0.0097(18)
C211 0.040(3) 0.046(3) 0.057(3) 0.012(2) 0.006(2) 0.015(2)
C17 0.060(3) 0.049(3) 0.055(3) 0.001(2) 0.027(2) 0.003(2)
C38 0.047(3) 0.043(2) 0.044(2) 0.009(2) 0.011(2) 0.0070(19)
C312 0.044(3) 0.043(2) 0.048(2) 0.0092(19) 0.011(2) 0.008(2)
C313 0.050(3) 0.060(3) 0.045(3) 0.014(2) 0.016(2) 0.012(2)
C111 0.043(3) 0.044(2) 0.049(3) 0.0022(19) 0.014(2) 0.011(2)
C26 0.051(3) 0.075(4) 0.068(3) 0.027(3) 0.013(3) 0.015(3)
C15 0.041(3) 0.060(3) 0.056(3) 0.015(2) 0.011(2) 0.007(2)
C210 0.042(3) 0.064(3) 0.063(3) 0.015(2) 0.014(2) 0.018(3)
C214 0.065(3) 0.044(3) 0.068(3) -0.001(2) 0.009(3) 0.011(2)
C316 0.061(3) 0.058(3) 0.054(3) 0.009(3) 0.005(2) -0.002(2)
C36 0.036(2) 0.055(3) 0.071(3) 0.009(2) 0.014(2) 0.007(2)
C114 0.103(5) 0.044(3) 0.066(4) 0.020(3) 0.011(3) 0.014(3)
C25 0.047(3) 0.064(3) 0.056(3) 0.018(2) 0.018(2) 0.014(2)
C213 0.052(3) 0.055(3) 0.050(3) 0.007(2) 0.007(2) 0.011(2)
C27 0.069(4) 0.063(3) 0.052(3) 0.027(3) -0.001(3) 0.009(2)
C37 0.047(3) 0.049(3) 0.061(3) 0.006(2) 0.019(2) 0.012(2)
C315 0.076(4) 0.038(3) 0.080(4) 0.013(3) 0.019(3) 0.002(3)
C216 0.071(4) 0.055(3) 0.052(3) 0.022(3) 0.006(3) 0.004(2)
C314 0.063(3) 0.042(3) 0.072(4) 0.017(2) 0.020(3) 0.019(2)
C16 0.042(3) 0.066(3) 0.068(3) 0.007(2) 0.020(2) 0.006(3)
C28 0.076(4) 0.045(3) 0.041(2) 0.012(2) 0.009(2) 0.011(2)
C215 0.098(5) 0.043(3) 0.068(4) 0.006(3) -0.004(3) 0.003(3)
C115 0.153(7) 0.049(3) 0.065(4) 0.034(4) -0.001(4) -0.002(3)
C116 0.104(5) 0.051(3) 0.043(3) 0.014(3) 0.010(3) 0.006(2)

loop_
_atom_type_symbol
_atom_type_description
_atom_type_scat_dispersion_real
_atom_type_scat_dispersion_imag
_atom_type_scat_source
C C 0.0033 0.0016 'International Tables Vol C Tables 4.2.6.8 and 6.1.1.4'
H H 0.0000 0.0000 'International Tables Vol C Tables 4.2.6.8 and 6.1.1.4'
O O 0.0106 0.0060 'International Tables Vol C Tables 4.2.6.8 and 6.1.1.4'
Cl Cl 0.1484 0.1585 'International Tables Vol C Tables 4.2.6.8 and 6.1.1.4'

loop_
_exptl_crystal_face_index_h
_exptl_crystal_face_index_k
_exptl_crystal_face_index_l
_exptl_crystal_face_perp_dist
0 -1 -1 0.028
0 1 1 0.067
0 -1 1 0.064
1 0 -1 0.172
0 1 -1 0.131
-1 1 0 0.078

loop_
_geom_angle_atom_site_label_1
_geom_angle_atom_site_label_2
_geom_angle_atom_site_label_3
_geom_angle
C11 O12 C12 122.6(3)
C35 C34 C39 118.9(4)
C35 C34 C33 123.0(4)
C39 C34 C33 118.0(4)
C31 O32 C32 122.6(3)
C21 O22 C22 122.0(4)
C15 C14 C19 118.3(4)
C15 C14 C13 122.7(4)
C19 C14 C13 119.0(4)
C22 C23 C24 121.3(4)
C22 C23 H23 119.3
C24 C23 H23 119.4
C18 C19 C14 120.6(4)
C18 C19 C11 120.0(4)
C14 C19 C11 119.4(4)
O11 C11 O12 116.5(4)
O11 C11 C19 126.5(4)
O12 C11 C19 117.0(4)
O31 C31 O32 116.6(4)
O31 C31 C39 126.7(4)
O32 C31 C39 116.6(3)
C28 C29 C24 120.2(4)
C28 C29 C21 120.3(4)
C24 C29 C21 119.4(4)
C36 C35 C34 119.7(4)
C36 C35 H35 120.2
C34 C35 H35 120.1
C25 C24 C29 118.0(4)
C25 C24 C23 123.3(4)
C29 C24 C23 118.7(4)
C12 C110 C111 112.5(4)
C12 C110 H110A 108.9
C111 C110 H110A 109.0
C12 C110 H110B 109.3
C111 C110 H110B 109.3
H110A C110 H110B 107.8
C33 C32 O32 121.5(4)
C33 C32 C310 129.2(4)
O32 C32 C310 109.3(4)
C312 C311 C316 118.5(4)
C312 C311 C310 120.7(4)
C316 C311 C310 120.8(4)
C12 C13 C14 120.7(4)
C12 C13 H13 119.6
C14 C13 H13 119.6
C23 C22 O22 120.9(4)
C23 C22 C210 129.5(4)
O22 C22 C210 109.6(4)
O21 C21 O22 115.7(5)
O21 C21 C29 126.7(5)
O22 C21 C29 117.6(4)
C114 C113 C112 121.4(5)
C114 C113 Cl11 118.4(4)
C112 C113 Cl11 120.2(4)
C113 C112 C111 121.1(4)
C113 C112 H112 119.5
C111 C112 H112 119.4
C213 C212 C211 119.3(5)
C213 C212 H212 120.4
C211 C212 H212 120.3
C13 C12 O12 121.1(4)
C13 C12 C110 129.7(4)
O12 C12 C110 109.2(4)
C38 C39 C34 120.3(4)
C38 C39 C31 119.4(4)
C34 C39 C31 120.3(4)
C17 C18 C19 120.2(5)
C17 C18 H18 119.8
C19 C18 H18 120.0
C311 C310 C32 113.3(4)
C311 C310 H310A 109.2
C32 C310 H310A 109.0
C311 C310 H310B 108.8
C32 C310 H310B 108.6
H310A C310 H310B 107.7
C32 C33 C34 121.0(4)
C32 C33 H33 119.5
C34 C33 H33 119.5
C216 C211 C212 119.0(4)
C216 C211 C210 120.8(5)
C212 C211 C210 120.2(5)
C18 C17 C16 120.0(5)
C18 C17 H17 119.9
C16 C17 H17 120.1
C37 C38 C39 119.5(4)
C37 C38 H38 120.3
C39 C38 H38 120.2
C313 C312 C311 119.9(4)
C313 C312 H312 120.1
C311 C312 H312 120.0
C314 C313 C312 121.6(5)
C314 C313 Cl31 118.7(4)
C312 C313 Cl31 119.7(4)
C116 C111 C112 118.1(5)
C116 C111 C110 120.6(5)
C112 C111 C110 121.4(4)
C25 C26 C27 120.9(5)
C25 C26 H26 119.7
C27 C26 H26 119.4
C16 C15 C14 120.0(5)
C16 C15 H15 120.0
C14 C15 H15 120.0
C211 C210 C22 112.5(4)
C211 C210 H210A 109.4
C22 C210 H210A 109.3
C211 C210 H210B 108.9
C22 C210 H210B 108.8
H210A C210 H210B 107.9
C213 C214 C215 118.8(5)
C213 C214 H214 120.7
C215 C214 H214 120.5
C315 C316 C311 120.4(5)
C315 C316 H316 119.9
C311 C316 H316 119.7
C35 C36 C37 121.2(5)
C35 C36 H36 119.3
C37 C36 H36 119.5
C113 C114 C115 118.1(5)
C113 C114 H114 120.9
C115 C114 H114 121.0
C26 C25 C24 120.7(5)
C26 C25 H25 119.6
C24 C25 H25 119.7
C214 C213 C212 121.9(5)
C214 C213 Cl21 118.3(4)
C212 C213 Cl21 119.8(4)
C28 C27 C26 120.3(5)
C28 C27 H27 119.8
C26 C27 H27 120.0
C38 C37 C36 120.4(4)
C38 C37 H37 119.8
C36 C37 H37 119.8
C314 C315 C316 120.9(5)
C314 C315 H315 119.5
C316 C315 H315 119.6
C211 C216 C215 120.5(5)
C211 C216 H216 119.7
C215 C216 H216 119.8
C315 C314 C313 118.6(5)
C315 C314 H314 120.9
C313 C314 H314 120.4
C15 C16 C17 120.8(5)
C15 C16 H16 119.5
C17 C16 H16 119.6
C27 C28 C29 119.9(5)
C27 C28 H28 120.1
C29 C28 H28 120.0
C214 C215 C216 120.5(5)
C214 C215 H215 119.9
C216 C215 H215 119.6
C116 C115 C114 120.9(5)
C116 C115 H115 119.8
C114 C115 H115 119.4
C111 C116 C115 120.5(5)
C111 C116 H116 119.9
C115 C116 H116 119.7

loop_
_geom_bond_atom_site_label_1
_geom_bond_atom_site_label_2
_geom_bond_distance
Cl11 C113 1.737(5)
Cl31 C313 1.730(5)
Cl21 C213 1.728(5)
O12 C11 1.375(5)
O12 C12 1.384(5)
C34 C35 1.398(6)
C34 C39 1.398(6)
C34 C33 1.439(6)
O32 C31 1.377(5)
O32 C32 1.378(5)
O22 C21 1.374(6)
O22 C22 1.394(5)
C14 C15 1.395(6)
C14 C19 1.398(6)
C14 C13 1.432(6)
C23 C22 1.311(6)
C23 C24 1.422(6)
C23 H23 0.9299
C19 C18 1.394(6)
C19 C11 1.451(6)
C11 O11 1.197(5)
O31 C31 1.199(5)
C31 C39 1.452(6)
C29 C28 1.396(7)
C29 C24 1.406(6)
C29 C21 1.440(7)
C35 C36 1.368(7)
C35 H35 0.9300
C24 C25 1.391(7)
O21 C21 1.211(5)
C110 C12 1.498(6)
C110 C111 1.506(6)
C110 H110A 0.9700
C110 H110B 0.9699
C32 C33 1.313(6)
C32 C310 1.503(6)
C311 C312 1.379(6)
C311 C316 1.383(7)
C311 C310 1.502(6)
C13 C12 1.315(6)
C13 H13 0.9301
C22 C210 1.500(7)
C113 C114 1.346(7)
C113 C112 1.372(6)
C112 C111 1.375(7)
C112 H112 0.9301
C212 C213 1.378(7)
C212 C211 1.388(7)
C212 H212 0.9299
C39 C38 1.395(6)
C18 C17 1.356(7)
C18 H18 0.9300
C310 H310A 0.9700
C310 H310B 0.9700
C33 H33 0.9300
C211 C216 1.374(7)
C211 C210 1.499(7)
C17 C16 1.382(8)
C17 H17 0.9299
C38 C37 1.369(7)
C38 H38 0.9300
C312 C313 1.377(6)
C312 H312 0.9300
C313 C314 1.365(7)
C111 C116 1.366(7)
C26 C25 1.367(7)
C26 C27 1.375(8)
C26 H26 0.9301
C15 C16 1.381(7)
C15 H15 0.9300
C210 H210A 0.9700
C210 H210B 0.9701
C214 C213 1.360(7)
C214 C215 1.371(8)
C214 H214 0.9301
C316 C315 1.379(8)
C316 H316 0.9300
C36 C37 1.378(7)
C36 H36 0.9300
C114 C115 1.383(8)
C114 H114 0.9300
C25 H25 0.9300
C27 C28 1.361(8)
C27 H27 0.9299
C37 H37 0.9301
C315 C314 1.364(8)
C315 H315 0.9299
C216 C215 1.383(8)
C216 H216 0.9300
C314 H314 0.9300
C16 H16 0.9300
C28 H28 0.9300
C215 H215 0.9301
C115 C116 1.379(8)
C115 H115 0.9299
C116 H116 0.9301

loop_
_geom_hbond_atom_site_label_D
_geom_hbond_atom_site_label_H
_geom_hbond_atom_site_label_A
_geom_hbond_site_symmetry_A
_geom_hbond_distance_DH
_geom_hbond_distance_HA
_geom_hbond_distance_DA
_geom_hbond_angle_DHA
C216 H216 O11 . 0.93 2.56 3.437(6) 158.2
C116 H116 O21 . 0.93 2.58 3.396(6) 146.9
C26 H26 O22 1_655 0.93 2.45 3.339(7) 160.5
C36 H36 O32 1_655 0.93 2.52 3.409(6) 159.7

loop_
_cod_related_entry_id
_cod_related_entry_database
_cod_related_entry_code
1 ChemSpider 24740814
